data_7221467
loop_
_publ_author_name
'Boehme, R.'
'Rath, J.'
'Thiele, G.'
'Grunwald, B.'

_publ_section_title
;
 Ueber zwei Modifikationen von Tl2 Cl3 - valenzgemischten
 Thallium(I)-hexahalogenothallaten(III) Tl3 (Tl Cl6)
;
_journal_name_full
;
Zeitschrift fuer Naturforschung, Teil B. Anorganische Chemie, Organische 
Chemie (33,1978-41,1986)
;
_journal_page_first 1366
_journal_page_last 1372
_journal_volume 35
_journal_year 1980
_chemical_formula_sum 'Cl3 Tl2'
_chemical_name_systematic 'Tl2 Cl3'
_space_group_IT_number 62
_symmetry_space_group_name_Hall '-P 2n 2ac'
_symmetry_space_group_name_H-M 'P c m n'
_cell_angle_alpha 90
_cell_angle_beta 90
_cell_angle_gamma 90
_cell_formula_units_Z 32
_cell_length_a 14.648
_cell_length_b 25.087
_cell_length_c 12.676
_cell_volume 4658.105
_citation_journal_id_ASTM ZNBAD2
_cod_data_source_file Boehme_ZNBAD2_1980_94.cif
_cod_data_source_block Cl3Tl2
_cod_original_sg_symbol_Hall '-P 2ac 2n (z,y,-x)'
_cod_database_code 7221467

loop_
_symmetry_equiv_pos_as_xyz
x,y,z
x+1/2,-y,-z+1/2
-x+1/2,-y+1/2,z+1/2
-x,y+1/2,-z
-x,-y,-z
-x-1/2,y,z-1/2
x-1/2,y-1/2,-z-1/2
x,-y-1/2,z

loop_
_atom_site_label
_atom_site_type_symbol
_atom_site_fract_x
_atom_site_fract_y
_atom_site_fract_z
_atom_site_occupancy
_atom_site_U_iso_or_equiv
Tl7 Tl+1 0.8924 0.15862 0.7311 1 0.0
Cl8 Cl-1 0.2796 0.25 0.8898 1 0.0
Tl9 Tl+1 0.8611 0.02784 0.0899 1 0.0
Cl4 Cl-1 0.4863 0.0637 0.3188 1 0.0
Cl3 Cl-1 0.7358 0.0462 0.3332 1 0.0
Cl1 Cl-1 0.5221 0.0554 0.8359 1 0.0
Tl3 Tl+3 0.8692 0.25 0.0882 1 0.0
Cl7 Cl-1 0.4798 0.1751 0.015 1 0.0
Cl5 Cl-1 0.6266 0.0531 0.0821 1 0.0
Cl11 Cl-1 0.64 0.1501 0.598 1 0.0
Tl2 Tl+3 0.3713 0.25 0.0769 1 0.0
Tl1 Tl+3 0.60833 0.99535 0.2477 1 0.0
Cl10 Cl-1 0.4511 0.25 0.258 1 0.0
Tl5 Tl+1 0.358 0.16073 0.4152 1 0.0
Cl13 Cl-1 0.689 0.25 0.101 1 0.0
Cl9 Cl-1 0.2651 0.1747 0.1341 1 0.0
Tl8 Tl+1 0.378 0.05744 0.0773 1 0.0
Cl2 Cl-1 0.4071 0.0623 0.5883 1 0.0
Tl6 Tl+1 0.82731 0.15421 0.4213 1 0.0
Tl4 Tl+1 0.42194 0.16454 0.7567 1 0.0
Cl14 Cl-1 0.5945 0.25 0.789 1 0.0
Cl6 Cl-1 0.277 0.071 0.8377 1 0.0
Cl12 Cl-1 0.6654 0.25 0.388 1 0.0
Cl15 Cl-1 0.4568 0.25 0.556 1 0.0
